data_7720964
loop_
_publ_author_name
'Schmidt, Patrick'
'Romao, Carl P.'
'Meyer, Hans-J&#xfc;rgen'

_publ_section_title
;
 Structural evolution during reversible halogen intercalation into
 WTe<sub>2</sub>: commensurate-incommensurate WTe2I and multistage
 WTe<sub>2</sub>Br<sub><i>x</i></sub> (<i>x</i> = 0.5, 1.0 and 1.25).
;
_journal_issue 21
_journal_name_full 'Dalton transactions (Cambridge, England : 2003)'
_journal_page_first 8228
_journal_page_last 8242
_journal_paper_doi 10.1039/d6dt00529b
_journal_volume 55
_journal_year 2026
_chemical_formula_moiety 'I1 Te2 W1'
_chemical_formula_sum 'I Te2 W'
_chemical_formula_weight 566
_space_group_IT_number 11
_space_group_name_Hall '-P 2yb'
_space_group_name_H-M_alt 'P 1 21/m 1'
_space_group_ssg_name P21/m(\a0\g)00
_symmetry_cell_setting monoclinic
_audit_update_record
;
2026-01-08 deposited with the CCDC.	2026-04-29 downloaded from the CCDC.
;
_cell_angle_alpha 90
_cell_angle_beta 90.0268(7)
_cell_angle_gamma 90
_cell_formula_units_Z 4
_cell_length_a 6.30257(5)
_cell_length_b 21.8792(3)
_cell_length_c 3.47075(3)
_cell_measurement_reflns_used 22557
_cell_measurement_temperature 150
_cell_measurement_theta_max 44.98
_cell_measurement_theta_min 2.88
_cell_modulation_dimension 1
_cell_volume 478.600(9)
_computing_cell_refinement 'CrysAlisPro 1.171.44.134a (Rigaku OD, 2025)'
_computing_data_collection 'CrysAlisPro system (CCD 42.102a 64-bit (release 15-09-2023))'
_computing_data_reduction 'CrysAlisPro 1.171.44.134a (Rigaku OD, 2025)'
_diffrn_ambient_temperature 150
_diffrn_detector 'Hybrid Pixel Array Detector'
_diffrn_detector_area_resol_mean 10.0000
_diffrn_measured_fraction_theta_full 0.99
_diffrn_measured_fraction_theta_max 0.99
_diffrn_measurement_device 'four-circle diffractometer'
_diffrn_measurement_device_type 'XtaLAB Synergy, Dualflex, HyPix'
_diffrn_measurement_method '\w scans'
_diffrn_radiation_monochromator mirror
_diffrn_radiation_probe x-ray
_diffrn_radiation_source 'X-ray tube'
_diffrn_radiation_type 'Mo K\a'
_diffrn_radiation_wavelength 0.71073
_diffrn_reflns_av_R_equivalents 0.0371
_diffrn_reflns_av_unetI/netI 0.0149
_diffrn_reflns_limit_h_max 12
_diffrn_reflns_limit_h_min -12
_diffrn_reflns_limit_index_m_1_max 2
_diffrn_reflns_limit_index_m_1_min -2
_diffrn_reflns_limit_k_max 43
_diffrn_reflns_limit_k_min -43
_diffrn_reflns_limit_l_max 6
_diffrn_reflns_limit_l_min -6
_diffrn_reflns_number 214226
_diffrn_reflns_theta_full 45.01
_diffrn_reflns_theta_max 45.01
_diffrn_reflns_theta_min 1.89
_diffrn_source 'micro-focus sealed X-ray tube'
_diffrn_source_current 1.0
_diffrn_source_power 0.050
_diffrn_source_voltage 50.0
_exptl_absorpt_coefficient_mu 42.332
_exptl_absorpt_correction_T_max 0.611
_exptl_absorpt_correction_T_min 0.065
_exptl_absorpt_correction_type gaussian
_exptl_absorpt_process_details
;
CrysAlisPro 1.171.44.134a (Rigaku Oxford Diffraction, 2025)
Numerical absorption correction based on gaussian integration over
a multifaceted crystal model
Empirical absorption correction using spherical harmonics,
implemented in SCALE3 ABSPACK scaling algorithm.
;
_exptl_crystal_colour black
_exptl_crystal_density_diffrn 7.8545
_exptl_crystal_description plate
_exptl_crystal_F_000 924
_exptl_crystal_size_max 0.486
_exptl_crystal_size_mid 0.014
_exptl_crystal_size_min 0.013
_refine_diff_density_max 1.75
_refine_diff_density_min -1.96
_refine_ls_extinction_method none
_refine_ls_goodness_of_fit_gt 1.0961
_refine_ls_goodness_of_fit_ref 1.0801
_refine_ls_number_constraints 8
_refine_ls_number_parameters 152
_refine_ls_number_reflns 7023
_refine_ls_number_restraints 0
_refine_ls_R_factor_all 0.0699
_refine_ls_R_factor_gt 0.0683
_refine_ls_shift/su_max 0.0099
_refine_ls_shift/su_mean 0.0013
_refine_ls_structure_factor_coef Fsqd
_refine_ls_weighting_details 'calc w=1/[\s^2^(Fo^2^)+(0.01P)^2^+0.0000P] where P=(Fo^2^+2Fc^2^)/3'
_refine_ls_weighting_scheme sigma
_refine_ls_wR_factor_gt 0.1431
_refine_ls_wR_factor_ref 0.1437
_reflns_number_gt 6769
_reflns_number_total 7023
_reflns_threshold_expression I>3\s(I)
_cod_data_source_file d6dt00529b5.cif
_cod_data_source_block I_CCDC1
_cod_depositor_comments
;
The following automatic conversions were performed:

data item '_diffrn_radiation_probe' value 'X-ray' was changed to
'x-ray' in accordance with the
/home/data/users/saulius/crontab/automatic-downloads/rss-feeds/RSC/lib/dictionaries/cif_core.dic
dictionary named 'cif_core.dic' version 2.4.2 last updated on
2011-04-26.

Automatic conversion script
Id: cif_fix_values 8170 2020-07-09 18:12:32Z antanas 

 Adding full bibliography for 7720961--7720965.cif.
;
_cod_original_formula_sum 'I1 Te2 W1'
_cod_database_code 7720964
_jana_cell_commen_supercell_matrix_1_1 1
_jana_cell_commen_supercell_matrix_1_2 0
_jana_cell_commen_supercell_matrix_1_3 1
_jana_cell_commen_supercell_matrix_2_1 0
_jana_cell_commen_supercell_matrix_2_2 1
_jana_cell_commen_supercell_matrix_2_3 0
_jana_cell_commen_supercell_matrix_3_1 -3
_jana_cell_commen_supercell_matrix_3_2 0
_jana_cell_commen_supercell_matrix_3_3 3
_jana_cell_commen_t_section_1 0
_oxdiff_exptl_absorpt_empirical_full_min 0.517
_oxdiff_exptl_absorpt_empirical_full_max 1.592
_oxdiff_exptl_absorpt_empirical_details
;
Empirical correction (ABSPACK) includes:
- Absorption correction using spherical harmonics
- Frame scaling
- Detector area scaling
- B-factor correction
;

loop_
_space_group_symop_id
_space_group_symop_operation_xyz
1 x,y,z
2 -x,y+0.5,-z
3 -x,-y,-z
4 x,-y+0.5,z

loop_
_space_group_symop_ssg_id
_space_group_symop_ssg_operation_algebraic
1 x1,x2,x3,x4
2 -x1,x2+1/2,-x3,-x4
3 -x1,-x2,-x3,-x4
4 x1,-x2+1/2,x3,x4

loop_
_atom_site_label
_atom_site_type_symbol
_atom_site_fract_x
_atom_site_fract_y
_atom_site_fract_z
_atom_site_adp_type
_atom_site_U_iso_or_equiv
_atom_site_site_symmetry_multiplicity
_atom_site_occupancy
_atom_site_calc_flag
_atom_site_refinement_flags
_atom_site_disorder_assembly
_atom_site_disorder_group
W1 W 0.32164(6) 0.495299(18) 0.2518(2) Uani 0.00718(10) 4 1 d . . .
Te1 Te 0.57916(10) 0.59501(3) 0.2561(3) Uani 0.00847(15) 4 1 d . . .
Te2 Te 0.07018(16) 0.56910(4) 0.7592(4) Uani 0.00718(18) 4 0.8318 d . . .
Te3 Te 0.0811(4) 0.54884(10) 0.7465(8) Uani 0.0077(4) 4 0.1682 d . . .
I1 I 0.3527(6) 0.75 0.7423(14) Uani 0.0627(11) 2 0.8318 d . . .
I2 I -0.1823(6) 0.75 0.7503(15) Uani 0.0660(12) 2 0.8318 d . . .
I3 I 0.1055(4) 0.67488(9) 0.7537(9) Uani 0.0168(5) 4 0.1682 d . . .

loop_
_atom_site_aniso_label
_atom_site_aniso_type_symbol
_atom_site_aniso_U_11
_atom_site_aniso_U_22
_atom_site_aniso_U_33
_atom_site_aniso_U_12
_atom_site_aniso_U_13
_atom_site_aniso_U_23
W1 W 0.00523(16) 0.01106(18) 0.00526(17) -0.00038(13) 0.0000(4) 0.0020(2)
Te1 Te 0.0080(3) 0.0118(3) 0.0056(3) -0.0009(2) -0.0037(5) 0.0036(4)
Te2 Te 0.0053(3) 0.0125(3) 0.0037(4) -0.0006(2) 0.0026(5) 0.0027(4)
Te3 Te 0.0058(8) 0.0144(9) 0.0028(7) 0.0000(8) 0.0027(9) -0.0003(11)
I1 I 0.102(2) 0.0259(9) 0.060(2) 0 0.018(2) 0
I2 I 0.106(3) 0.0257(9) 0.067(2) 0 0.009(2) 0
I3 I 0.0182(9) 0.0128(8) 0.0194(9) -0.0005(7) -0.0014(11) -0.0004(10)

loop_
_atom_site_displace_Fourier_atom_site_label
_atom_site_displace_Fourier_axis
_atom_site_displace_Fourier_wave_vector_seq_id
_atom_site_displace_Fourier_param_cos
_atom_site_displace_Fourier_param_sin
W1 x 1 0.00256(13) -0.00066(16)
W1 y 1 -0.00162(3) 0.00147(4)
W1 z 1 -0.0094(4) -0.0298(10)
W1 x 2 -0.00019(14) -0.00350(11)
W1 y 2 0.00012(4) 0.00013(3)
W1 z 2 0.0026(4) -0.0044(6)
Te1 x 1 -0.00876(16) -0.0039(3)
Te1 y 1 -0.00040(5) 0.00054(8)
Te1 z 1 -0.0007(5) 0.0279(3)
Te1 x 2 0.00613(17) -0.0009(2)
Te1 y 2 -0.00235(5) -0.00033(5)
Te1 z 2 -0.0041(3) 0.0108(3)

loop_
_atom_site_displace_special_func_atom_site_label
_atom_site_displace_special_func_sawtooth_ax
_atom_site_displace_special_func_sawtooth_ay
_atom_site_displace_special_func_sawtooth_az
_atom_site_displace_special_func_sawtooth_c
_atom_site_displace_special_func_sawtooth_w
W1 0 0 -0.0949(15) 0.4355 1

loop_
_atom_site_Fourier_wave_vector_seq_id
_atom_site_fourier_wave_vector_q1_coeff
0 0
1 1
2 2
3 3

loop_
_atom_site_occ_Fourier_atom_site_label
_atom_site_occ_Fourier_wave_vector_seq_id
_atom_site_occ_Fourier_param_cos
_atom_site_occ_Fourier_param_sin
? ? ? ?

loop_
_atom_site_occ_special_func_atom_site_label
_atom_site_occ_special_func_crenel_c
_atom_site_occ_special_func_crenel_w
_atom_site_occ_special_func_crenel_eps
Te2 0.3211(4) 0.8318 0.95
Te3 0.8231(4) 0.1682 0.95
I1 0.4567(5) 0.8318 0.95
I2 0.1933 0.8318 0.95
I3 0.8366(5) 0.1682 0

loop_
_atom_site_U_Fourier_atom_site_label
_atom_site_U_Fourier_tens_elem
_atom_site_U_Fourier_wave_vector_seq_id
_atom_site_U_Fourier_param_cos
_atom_site_U_Fourier_param_sin
W1 U11 1 0.0002(3) 0.0003(4)
W1 U22 1 0.0000(3) 0.0005(4)
W1 U33 1 0.0004(3) -0.0008(3)
W1 U12 1 0.0002(3) 0.0009(3)
W1 U13 1 -0.0004(3) -0.0001(3)
W1 U23 1 0.0005(3) 0.0002(2)

loop_
_atom_type_symbol
_atom_type_scat_dispersion_real
_atom_type_scat_dispersion_imag
_atom_type_scat_source
I -0.4742 1.8119 'International Tables Vol C tables 4.2.6.8 and 6.1.1.1'
Te -0.5308 1.6751 'International Tables Vol C tables 4.2.6.8 and 6.1.1.1'
W -0.8490 6.8722 'International Tables Vol C tables 4.2.6.8 and 6.1.1.1'

loop_
_cell_wave_vector_seq_id
_cell_wave_vector_x
_cell_wave_vector_y
_cell_wave_vector_z
1 0.500000 0.000000 0.166667

loop_
_exptl_crystal_face_index_h
_exptl_crystal_face_index_k
_exptl_crystal_face_index_l
_exptl_crystal_face_perp_dist
0 0 0 0.0851
0 0 0 0.4009
0 0 1 0.0037
0 0 -1 0.0092
0 -1 0 0.0106
0 1 0 0.0037

loop_
_geom_angle_atom_site_label_1
_geom_angle_atom_site_label_2
_geom_angle_atom_site_label_3
_geom_angle_site_ssg_symmetry_1
_geom_angle_site_ssg_symmetry_2
_geom_angle_site_ssg_symmetry_3
_geom_angle_av
_geom_angle_min
_geom_angle_max
_geom_angle_publ_flag
W1 W1 W1 3_6655 . 3_6665 74.97(16) 71.72(19) 82.50(17) ?
W1 W1 Te1 3_6655 . . 58.38(10) 57.09(11) 60.83(11) ?
W1 W1 Te1 3_6655 . 3_6655 58.59(12) 57.18(14) 59.34(15) ?
W1 W1 Te1 3_6655 . 3_6665 104.87(11) 102.29(11) 109.22(11) ?
W1 W1 Te2 3_6655 . 1_5545 93.0(2) 91.9(2) 93.50(19) ?
W1 W1 Te2 3_6655 . . 140.47(16) 137.74(16) 142.44(15) ?
W1 W1 Te2 3_6655 . 3_5665 136.3(3) 133.8(3) 139.1(3) ?
W1 W1 Te3 3_6655 . 1_5545 87.1(2) 87.1(2) 87.1(2) ?
W1 W1 Te3 3_6655 . . 145.68(10) 145.68(10) 145.68(10) ?
W1 W1 Te3 3_6655 . 3_5665 138.87(18) 138.87(18) 138.87(18) ?
W1 W1 Te1 3_6665 . . 57.67(10) 56.70(12) 58.57(10) ?
W1 W1 Te1 3_6665 . 3_6655 105.25(11) 102.55(10) 109.73(11) ?
W1 W1 Te1 3_6665 . 3_6665 58.63(12) 54.50(15) 61.06(13) ?
W1 W1 Te2 3_6665 . 1_5545 140.04(16) 138.02(16) 142.81(15) ?
W1 W1 Te2 3_6665 . . 92.9(2) 91.6(2) 94.6(2) ?
W1 W1 Te2 3_6665 . 3_5665 136.6(3) 129.4(3) 141.9(3) ?
W1 W1 Te3 3_6665 . 1_5545 145.00(12) 145.00(12) 145.00(12) ?
W1 W1 Te3 3_6665 . . 82.1(2) 82.1(2) 82.1(2) ?
W1 W1 Te3 3_6665 . 3_5665 138.71(19) 138.71(19) 138.71(19) ?
Te1 W1 Te1 . . 3_6655 116.87(16) 114.04(17) 119.9(2) ?
Te1 W1 Te1 . . 3_6665 116.29(17) 111.2(2) 119.63(17) ?
Te1 W1 Te2 . . 1_5545 83.75(17) 81.88(17) 85.62(16) ?
Te1 W1 Te2 . . . 83.27(17) 81.75(17) 85.50(16) ?
Te1 W1 Te2 . . 3_5665 155.39(17) 153.53(17) 157.29(16) ?
Te1 W1 Te3 . . 1_5545 86.47(12) 86.47(12) 86.47(12) ?
Te1 W1 Te3 . . . 85.13(15) 85.13(15) 85.13(15) ?
Te1 W1 Te3 . . 3_5665 150.85(9) 150.85(9) 150.85(9) ?
Te1 W1 Te1 3_6655 . 3_6665 79.83(9) 77.81(9) 83.73(9) ?
Te1 W1 Te2 3_6655 . 1_5545 100.4(2) 97.8(2) 103.4(3) ?
Te1 W1 Te2 3_6655 . . 158.47(17) 157.59(17) 159.61(17) ?
Te1 W1 Te2 3_6655 . 3_5665 80.83(18) 78.93(18) 83.49(19) ?
Te1 W1 Te3 3_6655 . 1_5545 85.48(18) 85.48(18) 85.48(18) ?
Te1 W1 Te3 3_6655 . . 154.93(12) 154.93(12) 154.93(12) ?
Te1 W1 Te3 3_6655 . 3_5665 85.84(11) 85.84(11) 85.84(11) ?
Te1 W1 Te2 3_6665 . 1_5545 158.18(18) 156.56(16) 160.50(18) ?
Te1 W1 Te2 3_6665 . . 99.9(2) 96.6(2) 103.3(3) ?
Te1 W1 Te2 3_6665 . 3_5665 81.40(18) 80.4(2) 83.30(18) ?
Te1 W1 Te3 3_6665 . 1_5545 153.84(12) 153.84(12) 153.84(12) ?
Te1 W1 Te3 3_6665 . . 85.9(2) 85.9(2) 85.9(2) ?
Te1 W1 Te3 3_6665 . 3_5665 84.74(10) 84.74(10) 84.74(10) ?
Te2 W1 Te2 1_5545 . . 75.03(19) 73.37(17) 77.4(2) ?
Te2 W1 Te2 1_5545 . 3_5665 78.28(18) 77.24(17) 79.01(17) ?
Te2 W1 Te3 1_5545 . . 78.46(15) 78.46(15) 78.46(15) ?
Te2 W1 Te3 1_5545 . 3_5665 71.84(13) 71.84(13) 71.84(13) ?
Te2 W1 Te2 . . 3_5665 78.91(18) 77.6(2) 80.1(2) ?
Te2 W1 Te3 . . 1_5545 80.69(8) 80.69(8) 80.69(8) ?
Te2 W1 Te3 . . 3_5665 71.95(13) 71.95(13) 71.95(13) ?
Te2 W1 Te3 3_5665 . 1_5545 71.85(15) 71.85(15) 71.85(15) ?
Te2 W1 Te3 3_5665 . . 72.28(16) 72.28(16) 72.28(16) ?
W1 Te1 W1 . . 3_6655 63.04(13) 62.00(16) 64.18(11) ?
W1 Te1 W1 . . 3_6665 63.70(13) 61.85(13) 68.81(17) ?
W1 Te1 W1 3_6655 . 3_6665 79.82(17) 76.3(2) 89.14(18) ?
W1 Te2 W1 . . 1_5565 73.77(18) 71.83(16) 75.17(19) ?
W1 Te2 W1 . . 3_5665 101.63(16) 99.85(10) 103.8(2) ?
W1 Te2 W1 1_5565 . 3_5665 102.28(16) 100.6(2) 104.6(2) ?
W1 Te3 W1 . . 1_5565 89.8(2) 89.8(2) 89.8(2) ?
W1 Te3 W1 . . 3_5665 111.06(14) 111.06(14) 111.06(14) ?
W1 Te3 I3 . . . 114.59(12) 114.59(12) 114.59(12) ?
W1 Te3 W1 1_5565 . 3_5665 110.62(14) 110.62(14) 110.62(14) ?
W1 Te3 I3 1_5565 . . 113.31(12) 113.31(12) 113.31(12) ?
W1 Te3 I3 3_5665 . . 114.85(10) 114.85(10) 114.85(10) ?
I1 I1 I1 1_5545 . 1_5565 176.2(4) 170.9(4) 179.9(5) ?
I1 I1 I2 1_5545 . . 90.7(4) 87.0(4) 96.3(4) ?
I1 I1 I2 1_5545 . 1_6555 92.1(4) 83.7(4) 98.3(4) ?
I1 I1 I3 1_5545 . 1_5565 149.9(2) 149.9(2) 149.9(2) ?
I1 I1 I3 1_5545 . 4_5665 149.9(2) 149.9(2) 149.9(2) ?
I1 I1 I2 1_5565 . . 89.7(4) 81.3(3) 98.6(4) ?
I1 I1 I2 1_5565 . 1_6555 91.9(4) 83.5(4) 96.2(4) ?
I2 I1 I2 . . 1_6555 169.3(4) 165.3(5) 171.8(4) ?
I2 I1 I3 . . 1_5565 72.03(19) 72.03(19) 72.03(19) ?
I2 I1 I3 . . 4_5665 72.03(19) 72.03(19) 72.03(19) ?
I2 I1 I3 1_6555 . 1_5565 100.5(2) 100.5(2) 100.5(2) ?
I2 I1 I3 1_6555 . 4_5665 100.5(2) 100.5(2) 100.5(2) ?
I3 I1 I3 1_5565 . 4_5665 46.49(9) 46.49(9) 46.49(9) ?
I1 I2 I1 1_4555 . . 170.3(4) 166.8(3) 175.2(5) ?
I1 I2 I2 1_4555 . 1_5545 91.0(4) 82.6(3) 95.9(3) ?
I1 I2 I2 1_4555 . 1_5565 91.7(4) 84.3(4) 95.7(4) ?
I1 I2 I3 1_4555 . 1_5545 105.3(3) 105.3(3) 105.3(3) ?
I1 I2 I3 1_4555 . 4_5645 105.3(3) 105.3(3) 105.3(3) ?
I1 I2 I2 . . 1_5545 89.3(4) 80.4(4) 97.3(3) ?
I1 I2 I2 . . 1_5565 90.2(4) 86.9(4) 96.9(4) ?
I1 I2 I3 . . 1_5545 70.3(3) 70.3(3) 70.3(3) ?
I1 I2 I3 . . 4_5645 70.3(3) 70.3(3) 70.3(3) ?
I2 I2 I2 1_5545 . 1_5565 174.9(5) 168.3(6) 178.7(6) ?
I2 I2 I3 1_5565 . 1_5545 148.1(2) 148.1(2) 148.1(2) ?
I2 I2 I3 1_5565 . 4_5645 148.1(2) 148.1(2) 148.1(2) ?
I3 I2 I3 1_5545 . 4_5645 46.69(14) 46.69(14) 46.69(14) ?
Te3 I3 I1 . . 1_5545 113.92(12) 113.92(12) 113.92(12) ?
Te3 I3 I2 . . 1_5565 112.40(13) 112.40(13) 112.40(13) ?
Te3 I3 I3 . . 4_5655 176.75(11) 176.75(11) 176.75(11) ?
I1 I3 I2 1_5545 . 1_5565 133.28(11) 133.28(11) 133.28(11) ?
I1 I3 I3 1_5545 . 4_5655 66.75(8) 66.75(8) 66.75(8) ?
I2 I3 I3 1_5565 . 4_5655 66.65(10) 66.65(10) 66.65(10) ?

loop_
_geom_bond_atom_site_label_1
_geom_bond_atom_site_label_2
_geom_bond_site_ssg_symmetry_1
_geom_bond_site_ssg_symmetry_2
_geom_bond_distance_av
_geom_bond_distance_min
_geom_bond_distance_max
_geom_bond_publ_flag
W1 W1 . 3_6655 2.843(6) 2.825(7) 2.862(7) ?
W1 W1 . 3_6665 2.859(6) 2.775(9) 3.080(9) ?
W1 Te1 . . 2.722(3) 2.689(3) 2.746(3) ?
W1 Te1 . 3_6655 2.715(5) 2.649(6) 2.794(6) ?
W1 Te1 . 3_6665 2.696(5) 2.623(7) 2.761(7) ?
W1 Te2 . 1_5545 2.802(6) 2.744(8) 2.863(8) ?
W1 Te2 . . 2.837(5) 2.787(7) 2.905(7) ?
W1 Te2 . 3_5665 2.839(4) 2.814(6) 2.860(6) ?
W1 Te3 . 1_5545 2.755(5) 2.755(5) 2.755(5) ?
W1 Te3 . . 2.766(7) 2.766(7) 2.766(7) ?
W1 Te3 . 3_5665 2.739(3) 2.739(3) 2.739(3) ?
Te3 I3 . . 2.762(3) 2.762(3) 2.762(3) ?
I1 I1 . 1_5545 3.416(11) 2.900(12) 3.915(12) ?
I1 I1 . 1_5565 3.416(11) 2.900(12) 3.915(12) ?
I1 I2 . . 3.374(14) 2.966(18) 4.015(18) ?
I1 I2 . 1_6555 3.143(14) 3.051(17) 3.223(17) ?
I1 I3 . 1_5565 4.164(8) 4.164(8) 4.164(8) ?
I1 I3 . 4_5665 4.164(8) 4.164(8) 4.164(8) ?
I2 I2 . 1_5545 3.443(13) 2.967(16) 4.002(16) ?
I2 I2 . 1_5565 3.443(13) 2.967(16) 4.002(16) ?
I2 I3 . 1_5545 4.148(11) 4.148(11) 4.148(11) ?
I2 I3 . 4_5645 4.148(11) 4.148(11) 4.148(11) ?
I3 I3 . 4_5655 3.287(3) 3.287(3) 3.287(3) ?

loop_
_geom_hbond_atom_site_label_D
_geom_hbond_atom_site_label_H
_geom_hbond_atom_site_label_A
_geom_hbond_site_symmetry_D
_geom_hbond_site_symmetry_H
_geom_hbond_site_symmetry_A
_geom_hbond_distance_DH
_geom_hbond_distance_HA
_geom_hbond_distance_DA
_geom_hbond_angle_DHA
_geom_hbond_publ_flag
? ? ? ? ? ? ? ? ? ? ?

loop_
_geom_torsion_atom_site_label_1
_geom_torsion_atom_site_label_2
_geom_torsion_atom_site_label_3
_geom_torsion_atom_site_label_4
_geom_torsion_site_ssg_symmetry_1
_geom_torsion_site_ssg_symmetry_2
_geom_torsion_site_ssg_symmetry_3
_geom_torsion_site_ssg_symmetry_4
_geom_torsion_av
_geom_torsion_min
_geom_torsion_max
? ? ? ? ? ? ? ? ? ? ?

loop_
_restr_angle_atom_site_label_1
_restr_angle_site_symmetry_1
_restr_angle_atom_site_label_2
_restr_angle_site_symmetry_2
_restr_angle_atom_site_label_3
_restr_angle_site_symmetry_3
_restr_angle_target
_restr_angle_target_weight_param
? ? ? ? ? ? ? ?

loop_
_restr_distance_atom_site_label_1
_restr_distance_site_symmetry_1
_restr_distance_atom_site_label_2
_restr_distance_site_symmetry_2
_restr_distance_target
_restr_distance_target_weight_param
? ? ? ? ? ?

loop_
_restr_equal_angle_atom_site_label_1
_restr_equal_angle_site_symmetry_1
_restr_equal_angle_atom_site_label_2
_restr_equal_angle_site_symmetry_2
_restr_equal_angle_atom_site_label_3
_restr_equal_angle_site_symmetry_3
_restr_equal_angle_class_class_id
_restr_equal_angle_class_target_weight_param
? ? ? ? ? ? ? ?

loop_
_restr_equal_distance_atom_site_label_1
_restr_equal_distance_site_symmetry_1
_restr_equal_distance_atom_site_label_2
_restr_equal_distance_site_symmetry_2
_restr_equal_distance_class_class_id
_restr_equal_distance_class_target_weight_param
? ? ? ? ? ?

loop_
_restr_equal_torsion_atom_site_label_1
_restr_equal_torsion_site_symmetry_1
_restr_equal_torsion_atom_site_label_2
_restr_equal_torsion_site_symmetry_2
_restr_equal_torsion_atom_site_label_3
_restr_equal_torsion_site_symmetry_3
_restr_equal_torsion_atom_site_label_4
_restr_equal_torsion_site_symmetry_4
_restr_equal_torsion_class_class_id
_restr_equal_torsion_class_target_weight_param
? ? ? ? ? ? ? ? ? ?

loop_
_restr_torsion_atom_site_label_1
_restr_torsion_site_symmetry_1
_restr_torsion_atom_site_label_2
_restr_torsion_site_symmetry_2
_restr_torsion_atom_site_label_3
_restr_torsion_site_symmetry_3
_restr_torsion_atom_site_label_4
_restr_torsion_site_symmetry_4
_restr_torsion_angle_target
_restr_torsion_weight_param
? ? ? ? ? ? ? ? ? ?

loop_
_twin_individual_id
_twin_individual_mass_fraction_refined
_twin_individual_twin_matrix_11
_twin_individual_twin_matrix_12
_twin_individual_twin_matrix_13
_twin_individual_twin_matrix_21
_twin_individual_twin_matrix_22
_twin_individual_twin_matrix_23
_twin_individual_twin_matrix_31
_twin_individual_twin_matrix_32
_twin_individual_twin_matrix_33
1 0.394(4) 1 0 0 0 1 0 0 0 1
2 0.606(4) -1 0 0 0 -1 0 0 0 1

loop_
_exptl_oxdiff_crystal_face_indexfrac_h
_exptl_oxdiff_crystal_face_indexfrac_k
_exptl_oxdiff_crystal_face_indexfrac_l
_exptl_oxdiff_crystal_face_x
_exptl_oxdiff_crystal_face_y
_exptl_oxdiff_crystal_face_z
-0.1667 0.0001 -0.0001 0.0022 0.0018 0.0340
0.1667 -0.0001 0.0001 -0.0022 -0.0018 -0.0340
0.0012 -0.0041 1.0004 -0.0374 -0.1059 0.0076
-0.0012 0.0041 -1.0004 0.0374 0.1059 -0.0076
0.0001 -1.0003 -0.0006 -0.0305 0.0109 0.0014
-0.0001 1.0003 0.0006 0.0305 -0.0109 -0.0014

loop_
_atom_site_anharmonic_adp_atom_site_label
_atom_site_anharmonic_adp_tens_elem
_atom_site_anharmonic_adp_coeff
? ? ?

loop_
_jana_atom_site_occ_fourier_absolute_site_label
_jana_atom_site_occ_fourier_absolute
? ?

loop_
_jana_atom_site_occ_legendre_atom_site_label
_jana_atom_site_occ_legendre_param_order
_jana_atom_site_occ_legendre_param_coeff
? ? ?

loop_
_jana_atom_site_occ_xharm_atom_site_label
_jana_atom_site_occ_xharm_param_order
_jana_atom_site_occ_xharm_param_coeff
? ? ?

loop_
_jana_atom_site_occ_crenel_ortho_atom_site_label
_jana_atom_site_occ_crenel_ortho_param_order
_jana_atom_site_occ_crenel_ortho_id
_jana_atom_site_occ_crenel_ortho_param_coeff
? ? ? ?

loop_
_atom_site_displace_ortho_atom_site_label
_atom_site_displace_ortho_axis
_atom_site_displace_ortho_order
_atom_site_displace_ortho_coeff
Te2 x 1 -0.0008(2)
Te2 y 1 0.00093(6)
Te2 z 1 -0.0008(6)
Te2 x 2 0.0002(3)
Te2 y 2 0.00012(7)
Te2 z 2 0.0029(4)
Te2 x 3 0.0011(4)
Te2 y 3 -0.00061(11)
Te2 z 3 -0.0175(8)
Te2 x 4 -0.0007(3)
Te2 y 4 0.00003(8)
Te2 z 4 -0.0030(7)
I1 x 1 0.0010(9)
I1 y 1 0
I1 z 1 0.0720(8)
I1 x 2 -0.0266(7)
I1 y 2 0
I1 z 2 0.0347(12)
I1 x 3 -0.0065(7)
I1 y 3 0
I1 z 3 -0.0358(10)
I1 x 4 0.0058(11)
I1 y 4 0
I1 z 4 -0.0214(14)
I2 x 1 -0.0280(8)
I2 y 1 0
I2 z 1 0.0009(12)
I2 x 2 -0.0161(8)
I2 y 2 0
I2 z 2 0.0755(9)
I2 x 3 -0.0021(8)
I2 y 3 0
I2 z 3 0.0387(11)
I2 x 4 0.0110(11)
I2 y 4 0
I2 z 4 0.0226(18)

loop_
_atom_site_displace_legendre_atom_site_label
_atom_site_displace_legendre_axis
_atom_site_displace_legendre_order
_atom_site_displace_legendre_coeff
? ? ? ?

loop_
_atom_site_displace_xharm_atom_site_label
_atom_site_displace_xharm_axis
_atom_site_displace_xharm_order
_atom_site_displace_xharm_coeff
? ? ? ?

loop_
_atom_site_u_ortho_atom_site_label
_atom_site_u_ortho_tens_elem
_atom_site_u_ortho_order
_atom_site_u_ortho_coeff
Te2 U11 1 0.0004(3)
Te2 U22 1 -0.0016(4)
Te2 U33 1 -0.0009(4)
Te2 U12 1 0.0005(3)
Te2 U13 1 0.0006(4)
Te2 U23 1 -0.0009(4)
Te2 U11 2 0.0007(5)
Te2 U22 2 -0.0007(5)
Te2 U33 2 0.0002(5)
Te2 U12 2 0.0006(4)
Te2 U13 2 0.0001(2)
Te2 U23 2 -0.0001(3)
I1 U11 1 0.005(3)
I1 U22 1 -0.0021(13)
I1 U33 1 0.0039(18)
I1 U12 1 0
I1 U13 1 -0.0057(15)
I1 U23 1 0
I1 U11 2 -0.018(3)
I1 U22 2 0.0008(11)
I1 U33 2 -0.0075(17)
I1 U12 2 0
I1 U13 2 0.001(2)
I1 U23 2 0
I2 U11 1 0.031(3)
I2 U22 1 -0.0012(12)
I2 U33 1 0.018(2)
I2 U12 1 0
I2 U13 1 -0.002(2)
I2 U23 1 0
I2 U11 2 0.008(2)
I2 U22 2 0.0039(12)
I2 U33 2 0.0100(18)
I2 U12 2 0
I2 U13 2 0.0008(16)
I2 U23 2 0

loop_
_atom_site_u_legendre_atom_site_label
_atom_site_u_legendre_tens_elem
_atom_site_u_legendre_order
_atom_site_u_legendre_coeff
? ? ? ?

loop_
_atom_site_u_xharm_atom_site_label
_atom_site_u_xharm_tens_elem
_atom_site_u_xharm_order
_atom_site_u_xharm_coeff
? ? ? ?

loop_
_atom_site_anharmonic_adp_fourier_atom_site_label
_atom_site_anharmonic_adp_fourier_tens_elem
_atom_site_anharmonic_adp_fourier_wave_vector_seq_id
_atom_site_anharmonic_adp_fourier_param_cos
_atom_site_anharmonic_adp_fourier_param_sin
? ? ? ? ?
